data_4316897
loop_
_publ_author_name
'Eric W. Reinheimer'
'Iwona Olejniczak'
'Andrzej \/Lapi\'nski'
'Roman \'Swietlik'
'Olivier Jeannin'
'Marc Fourmigu\'e'

_publ_section_title
;
 Structural Distortions upon Oxidation in Heteroleptic [Cp2W(dmit)]
 Tungsten Dithiolene Complex: Combined Structural, Spectroscopic, and
 Magnetic Studies
;
_journal_name_full 'Inorganic Chemistry'
_journal_page_first 9777
_journal_page_last 9787
_journal_paper_doi 10.1021/ic1006296
_journal_volume 49
_journal_year 2010
_chemical_formula_moiety '2(C13 H10 S5 W), 2(C2 Au N2), O'
_chemical_formula_sum 'C30 H20 Au2 N4 O S10 W2'
_chemical_formula_weight 1534.82
_chemical_name_systematic
;
 ?
;
_space_group_IT_number 19
_symmetry_cell_setting orthorhombic
_symmetry_space_group_name_Hall 'P 2ac 2ab'
_symmetry_space_group_name_H-M 'P 21 21 21'
_atom_sites_solution_hydrogens geom
_atom_sites_solution_primary direct
_atom_sites_solution_secondary difmap
_audit_creation_method SHELXL-97
_cell_angle_alpha 90.00
_cell_angle_beta 90.00
_cell_angle_gamma 90.00
_cell_formula_units_Z 4
_cell_length_a 7.5820(5)
_cell_length_b 16.438(3)
_cell_length_c 30.473(4)
_cell_measurement_reflns_used 15054
_cell_measurement_temperature 293(2)
_cell_measurement_theta_max 27.49
_cell_measurement_theta_min 3.56
_cell_volume 3797.9(9)
_computing_cell_refinement 'Dirax/lsq (Duisenberg & Schreurs, 1989-2000)'
_computing_data_collection 'Collect (Bruker AXS BV, 1997-2004)'
_computing_data_reduction 'EvalCCD (Duisenberg & Schreurs 1990-2000)'
_computing_molecular_graphics 'Ortep-3 for Windows (Farrugia, 1997)'
_computing_publication_material 'WinGX publication routines (Farrugia, 1999)'
_computing_structure_refinement 'SHELXL-97 (Sheldrick, 1997)'
_computing_structure_solution 'SIR92 (Altomare et al., 1993)'
_diffrn_ambient_temperature 293(2)
_diffrn_detector_area_resol_mean 9
_diffrn_measured_fraction_theta_full 0.997
_diffrn_measured_fraction_theta_max 0.997
_diffrn_measurement_device '95mm CCD camera on \k-goniostat'
_diffrn_measurement_device_type KappaCCD
_diffrn_measurement_method CCD
_diffrn_radiation_monochromator 'horizonally mounted graphite crystal'
_diffrn_radiation_source 'fine-focus sealed tube'
_diffrn_radiation_type MoK\a
_diffrn_radiation_wavelength 0.71073
_diffrn_reflns_av_R_equivalents 0.0632
_diffrn_reflns_av_sigmaI/netI 0.0737
_diffrn_reflns_limit_h_max 9
_diffrn_reflns_limit_h_min -9
_diffrn_reflns_limit_k_max 21
_diffrn_reflns_limit_k_min -20
_diffrn_reflns_limit_l_max 39
_diffrn_reflns_limit_l_min -37
_diffrn_reflns_number 34983
_diffrn_reflns_theta_full 27.50
_diffrn_reflns_theta_max 27.50
_diffrn_reflns_theta_min 3.57
_exptl_absorpt_coefficient_mu 14.322
_exptl_absorpt_correction_T_max 0.367
_exptl_absorpt_correction_T_min 0.263
_exptl_absorpt_correction_type multi-scan
_exptl_absorpt_process_details
;
  [Sheldrick, G.M. (2002). SADABS Bruker AXS Inc., Madison, Wisconsin, USA]
;
_exptl_crystal_colour black
_exptl_crystal_density_diffrn 2.684
_exptl_crystal_density_method 'not measured'
_exptl_crystal_description prism
_exptl_crystal_F_000 2808
_exptl_crystal_size_max 0.12
_exptl_crystal_size_mid 0.08
_exptl_crystal_size_min 0.07
_refine_diff_density_max 1.642
_refine_diff_density_min -0.718
_refine_diff_density_rms 0.156
_refine_ls_abs_structure_details 'Flack H D (1983), Acta Cryst. A39, 876-881'
_refine_ls_abs_structure_Flack 0.050(7)
_refine_ls_extinction_method none
_refine_ls_goodness_of_fit_ref 1.043
_refine_ls_hydrogen_treatment constr
_refine_ls_matrix_type full
_refine_ls_number_parameters 443
_refine_ls_number_reflns 8671
_refine_ls_number_restraints 0
_refine_ls_restrained_S_all 1.043
_refine_ls_R_factor_all 0.0788
_refine_ls_R_factor_gt 0.0416
_refine_ls_shift/su_max 0.003
_refine_ls_shift/su_mean 0.000
_refine_ls_structure_factor_coef Fsqd
_refine_ls_weighting_details 'calc w=1/[\s^2^(Fo^2^)+(0.0079P)^2^+3.7766P] where P=(Fo^2^+2Fc^2^)/3'
_refine_ls_weighting_scheme calc
_refine_ls_wR_factor_gt 0.0621
_refine_ls_wR_factor_ref 0.0690
_reflns_number_gt 6118
_reflns_number_total 8671
_reflns_threshold_expression >2sigma(I)
_cod_data_source_file ic1006296_si_001_4.cif
_cod_data_source_block ER180-1
_cod_original_cell_volume 3798.0(9)
_cod_database_code 4316897

loop_
_symmetry_equiv_pos_as_xyz
'x, y, z'
'-x+1/2, -y, z+1/2'
'x+1/2, -y+1/2, -z'
'-x, y+1/2, -z+1/2'

loop_
_atom_site_label
_atom_site_type_symbol
_atom_site_fract_x
_atom_site_fract_y
_atom_site_fract_z
_atom_site_U_iso_or_equiv
_atom_site_adp_type
_atom_site_occupancy
_atom_site_symmetry_multiplicity
_atom_site_calc_flag
_atom_site_refinement_flags
_atom_site_disorder_assembly
_atom_site_disorder_group
W1 W 0.93236(5) 1.03377(2) 0.519995(14) 0.04535(10) Uani 1 1 d . . .
W2 W 1.19182(5) 0.97739(2) 0.263831(13) 0.04687(10) Uani 1 1 d . . .
Au1 Au 0.88135(5) 1.25343(3) 0.633058(15) 0.06842(13) Uani 1 1 d . . .
Au2 Au 1.29862(5) 1.25894(2) 0.662161(16) 0.06652(13) Uani 1 1 d . . .
S1 S 1.1391(4) 0.94812(14) 0.48074(9) 0.0631(7) Uani 1 1 d . . .
S2 S 1.3595(3) 0.80892(14) 0.51593(9) 0.0586(7) Uani 1 1 d . . .
S3 S 1.5848(3) 0.73042(15) 0.58328(11) 0.0661(8) Uani 1 1 d . . .
S4 S 1.3685(3) 0.87669(14) 0.60347(9) 0.0501(6) Uani 1 1 d . . .
S5 S 1.1493(3) 1.02202(13) 0.57821(8) 0.0471(5) Uani 1 1 d . . .
S2A S 0.7617(3) 0.93954(15) 0.38232(9) 0.0573(7) Uani 1 1 d . . .
S5A S 0.9803(3) 0.86715(15) 0.25867(9) 0.0505(6) Uani 1 1 d . . .
S4A S 0.7538(3) 0.79386(14) 0.32933(9) 0.0517(6) Uani 1 1 d . . .
S1A S 0.9857(3) 1.03075(16) 0.31747(9) 0.0603(7) Uani 1 1 d . . .
S3A S 0.5384(4) 0.80142(19) 0.41098(11) 0.0756(9) Uani 1 1 d . . .
N1B N 0.8217(13) 1.0799(7) 0.6748(4) 0.086(3) Uani 1 1 d . . .
N2B N 0.9468(14) 1.4145(7) 0.5814(4) 0.090(3) Uani 1 1 d . . .
N1C N 1.4487(13) 1.1939(6) 0.5728(4) 0.084(3) Uani 1 1 d . . .
N2C N 1.1589(14) 1.3265(7) 0.7504(5) 0.101(4) Uani 1 1 d . . .
C1 C 0.8198(14) 0.9139(6) 0.5475(5) 0.071(3) Uani 1 1 d . . .
H1 H 0.8987 0.8734 0.5557 0.086 Uiso 1 1 calc R . .
C2 C 0.7583(16) 0.9755(9) 0.5747(5) 0.084(4) Uani 1 1 d . . .
H2 H 0.7819 0.9826 0.6044 0.101 Uiso 1 1 calc R . .
C3 C 0.6509(19) 1.0254(8) 0.5472(8) 0.113(7) Uani 1 1 d . . .
H3 H 0.5948 1.0736 0.5549 0.136 Uiso 1 1 calc R . .
C4 C 0.6472(15) 0.9878(9) 0.5068(7) 0.117(7) Uani 1 1 d . . .
H4 H 0.5834 1.0058 0.4826 0.140 Uiso 1 1 calc R . .
C5 C 0.7481(15) 0.9219(7) 0.5076(4) 0.076(4) Uani 1 1 d . . .
H5 H 0.7662 0.8868 0.4841 0.092 Uiso 1 1 calc R . .
C6 C 0.8268(16) 1.1368(6) 0.4738(5) 0.078(4) Uani 1 1 d . . .
H6 H 0.7232 1.1311 0.4577 0.094 Uiso 1 1 calc R . .
C7 C 0.9984(18) 1.1153(6) 0.4606(4) 0.076(4) Uani 1 1 d . . .
H7 H 1.0292 1.0910 0.4341 0.091 Uiso 1 1 calc R . .
C8 C 1.1134(14) 1.1364(5) 0.4939(4) 0.062(3) Uani 1 1 d . . .
H8 H 1.2352 1.1300 0.4934 0.074 Uiso 1 1 calc R . .
C9 C 1.0169(15) 1.1688(5) 0.5281(4) 0.061(3) Uani 1 1 d . . .
H9 H 1.0630 1.1874 0.5545 0.074 Uiso 1 1 calc R . .
C10 C 0.8451(14) 1.1691(6) 0.5169(5) 0.072(3) Uani 1 1 d . . .
H10 H 0.7531 1.1874 0.5345 0.087 Uiso 1 1 calc R . .
C11 C 1.2401(12) 0.8980(4) 0.5233(3) 0.047(2) Uani 1 1 d . . .
C12 C 1.2419(10) 0.9299(5) 0.5647(3) 0.042(2) Uani 1 1 d . . .
C13 C 1.4462(12) 0.8024(5) 0.5683(3) 0.048(2) Uani 1 1 d . . .
C1A C 1.3232(15) 0.8765(9) 0.3063(6) 0.088(4) Uani 1 1 d . . .
H1A H 1.2613 0.8295 0.3135 0.106 Uiso 1 1 calc R . .
C2A C 1.3293(14) 0.9456(9) 0.3315(4) 0.080(4) Uani 1 1 d . . .
H2A H 1.2767 0.9530 0.3588 0.096 Uiso 1 1 calc R . .
C3A C 1.4311(14) 1.0035(7) 0.3081(4) 0.077(3) Uani 1 1 d . . .
H3A H 1.4524 1.0572 0.3162 0.092 Uiso 1 1 calc R . .
C4A C 1.4930(12) 0.9642(8) 0.2705(4) 0.070(3) Uani 1 1 d . . .
H4A H 1.5697 0.9860 0.2498 0.084 Uiso 1 1 calc R . .
C5A C 1.4197(15) 0.8866(7) 0.2696(4) 0.069(3) Uani 1 1 d . . .
H5A H 1.4348 0.8483 0.2475 0.083 Uiso 1 1 calc R . .
C6A C 1.0045(12) 1.0353(8) 0.2128(4) 0.069(3) Uani 1 1 d . . .
H6A H 0.8832 1.0292 0.2159 0.083 Uiso 1 1 calc R . .
C7A C 1.1058(17) 1.0986(7) 0.2295(4) 0.078(4) Uani 1 1 d . . .
H7A H 1.0619 1.1428 0.2451 0.093 Uiso 1 1 calc R . .
C8A C 1.2752(16) 1.0866(9) 0.2198(4) 0.079(4) Uani 1 1 d . . .
H8A H 1.3682 1.1197 0.2285 0.095 Uiso 1 1 calc R . .
C9A C 1.2900(16) 1.0174(9) 0.1948(4) 0.094(5) Uani 1 1 d . . .
H9A H 1.3936 0.9968 0.1829 0.112 Uiso 1 1 calc R . .
C10A C 1.1180(18) 0.9825(7) 0.1905(4) 0.081(3) Uani 1 1 d . . .
H10A H 1.0880 0.9348 0.1759 0.097 Uiso 1 1 calc R . .
C11A C 0.8842(11) 0.9425(5) 0.3340(3) 0.046(2) Uani 1 1 d . . .
C12A C 0.8834(10) 0.8736(5) 0.3100(3) 0.042(2) Uani 1 1 d . . .
C13A C 0.6800(11) 0.8412(6) 0.3761(3) 0.056(3) Uani 1 1 d . . .
C1B C 0.8450(13) 1.1442(9) 0.6602(4) 0.073(3) Uani 1 1 d . . .
C2B C 0.9173(15) 1.3576(8) 0.6015(4) 0.075(4) Uani 1 1 d . . .
C1C C 1.3949(14) 1.2179(6) 0.6053(5) 0.072(4) Uani 1 1 d . . .
C2C C 1.2121(14) 1.3021(7) 0.7188(5) 0.072(4) Uani 1 1 d . . .
O1 O 0.861(3) 0.8544(9) 0.6576(6) 0.273(10) Uani 1 1 d . . .

loop_
_atom_site_aniso_label
_atom_site_aniso_U_11
_atom_site_aniso_U_22
_atom_site_aniso_U_33
_atom_site_aniso_U_23
_atom_site_aniso_U_13
_atom_site_aniso_U_12
W1 0.0571(2) 0.03602(18) 0.0429(2) 0.0030(2) -0.00075(18) -0.00489(17)
W2 0.04462(19) 0.0533(2) 0.0427(2) 0.0107(2) -0.00094(18) 0.00266(18)
Au1 0.0635(2) 0.0861(3) 0.0556(3) -0.0070(3) -0.0006(2) -0.0059(2)
Au2 0.0605(2) 0.0571(2) 0.0819(3) 0.0051(2) -0.0067(2) -0.0044(2)
S1 0.099(2) 0.0496(14) 0.0410(16) -0.0009(13) 0.0081(15) 0.0095(12)
S2 0.0888(18) 0.0404(13) 0.0466(16) -0.0036(12) 0.0198(15) 0.0078(11)
S3 0.0666(16) 0.0508(14) 0.081(2) 0.0100(15) 0.0207(15) 0.0172(13)
S4 0.0600(14) 0.0467(13) 0.0437(16) -0.0022(12) 0.0049(12) 0.0032(11)
S5 0.0614(14) 0.0373(12) 0.0427(14) -0.0057(11) 0.0005(11) 0.0021(10)
S2A 0.0673(16) 0.0638(16) 0.0407(16) 0.0034(13) 0.0136(12) 0.0120(12)
S5A 0.0536(13) 0.0593(15) 0.0385(15) 0.0019(12) 0.0056(12) 0.0025(10)
S4A 0.0490(13) 0.0571(14) 0.0490(17) 0.0119(13) 0.0050(11) 0.0008(10)
S1A 0.0715(16) 0.0488(13) 0.0606(18) 0.0059(14) 0.0119(13) 0.0086(13)
S3A 0.0623(16) 0.103(2) 0.061(2) 0.0248(18) 0.0176(15) 0.0049(15)
N1B 0.085(7) 0.110(8) 0.064(8) 0.014(7) 0.011(6) -0.002(6)
N2B 0.098(7) 0.111(8) 0.060(7) 0.014(7) -0.004(6) -0.025(7)
N1C 0.062(6) 0.063(6) 0.127(11) -0.003(7) 0.004(7) 0.004(5)
N2C 0.086(8) 0.099(8) 0.118(12) 0.019(8) 0.029(8) 0.009(6)
C1 0.073(7) 0.043(6) 0.098(11) 0.027(7) -0.029(7) -0.022(5)
C2 0.081(8) 0.089(9) 0.084(10) 0.003(9) 0.009(7) -0.039(8)
C3 0.079(9) 0.054(8) 0.21(2) -0.026(11) 0.044(11) -0.026(7)
C4 0.060(8) 0.086(11) 0.20(2) 0.084(12) -0.043(10) -0.024(7)
C5 0.089(9) 0.076(8) 0.065(9) 0.002(7) -0.029(7) -0.034(7)
C6 0.085(8) 0.054(7) 0.095(11) 0.042(7) -0.048(8) -0.018(6)
C7 0.120(11) 0.049(7) 0.060(9) 0.020(6) 0.009(8) -0.003(7)
C8 0.055(6) 0.044(6) 0.085(10) 0.015(6) 0.004(6) -0.002(4)
C9 0.100(9) 0.031(5) 0.053(8) 0.003(5) -0.002(6) -0.002(5)
C10 0.066(7) 0.048(6) 0.104(11) 0.023(7) 0.017(7) 0.009(5)
C11 0.071(6) 0.029(4) 0.042(6) 0.001(4) 0.011(5) 0.000(4)
C12 0.046(5) 0.045(5) 0.036(6) -0.004(4) 0.011(4) 0.000(4)
C13 0.055(5) 0.039(5) 0.051(7) 0.004(5) 0.028(5) -0.003(4)
C1A 0.060(7) 0.098(10) 0.108(13) 0.055(10) -0.030(8) 0.001(7)
C2A 0.055(7) 0.135(12) 0.049(8) 0.007(8) 0.001(6) 0.015(7)
C3A 0.068(7) 0.078(8) 0.085(10) -0.008(8) -0.028(7) -0.003(6)
C4A 0.047(5) 0.097(9) 0.067(9) 0.026(8) -0.004(5) 0.004(6)
C5A 0.067(7) 0.075(8) 0.066(9) -0.008(7) -0.032(7) 0.019(6)
C6A 0.040(5) 0.097(9) 0.071(8) 0.058(8) 0.005(5) 0.001(6)
C7A 0.086(8) 0.062(7) 0.085(10) 0.030(7) 0.010(8) 0.014(7)
C8A 0.073(8) 0.102(10) 0.062(9) 0.038(8) -0.012(7) -0.018(7)
C9A 0.081(8) 0.119(11) 0.081(10) 0.069(9) 0.035(8) 0.051(9)
C10A 0.106(9) 0.073(8) 0.063(8) 0.026(7) -0.010(7) -0.022(7)
C11A 0.043(5) 0.049(5) 0.045(6) 0.006(5) 0.010(4) 0.011(4)
C12A 0.034(4) 0.052(5) 0.041(6) 0.013(5) 0.002(4) 0.016(4)
C13A 0.044(5) 0.073(6) 0.051(7) 0.019(5) -0.001(5) 0.012(5)
C1B 0.045(6) 0.129(11) 0.045(7) 0.009(8) -0.001(5) -0.007(6)
C2B 0.058(7) 0.117(10) 0.052(8) -0.032(8) -0.011(6) -0.007(7)
C1C 0.048(6) 0.049(7) 0.119(13) -0.001(7) -0.023(7) 0.007(5)
C2C 0.047(6) 0.079(8) 0.089(10) 0.027(8) -0.007(7) -0.015(6)
O1 0.42(3) 0.181(14) 0.22(2) 0.002(13) -0.01(2) -0.003(15)

loop_
_atom_type_symbol
_atom_type_description
_atom_type_scat_dispersion_real
_atom_type_scat_dispersion_imag
_atom_type_scat_source
C C 0.0033 0.0016 'International Tables Vol C Tables 4.2.6.8 and 6.1.1.4'
H H 0.0000 0.0000 'International Tables Vol C Tables 4.2.6.8 and 6.1.1.4'
N N 0.0061 0.0033 'International Tables Vol C Tables 4.2.6.8 and 6.1.1.4'
S S 0.1246 0.1234 'International Tables Vol C Tables 4.2.6.8 and 6.1.1.4'
W W -0.8490 6.8722 'International Tables Vol C Tables 4.2.6.8 and 6.1.1.4'
Au Au -2.0133 8.8022 'International Tables Vol C Tables 4.2.6.8 and 6.1.1.4'
O O 0.0106 0.0060 'International Tables Vol C Tables 4.2.6.8 and 6.1.1.4'

loop_
_geom_angle_atom_site_label_1
_geom_angle_atom_site_label_2
_geom_angle_atom_site_label_3
_geom_angle
_geom_angle_site_symmetry_1
_geom_angle_site_symmetry_3
_geom_angle_publ_flag
C3 W1 C1 58.2(5) . . ?
C3 W1 C7 121.3(7) . . ?
C1 W1 C7 149.5(5) . . ?
C3 W1 C8 136.0(4) . . ?
C1 W1 C8 165.3(4) . . ?
C7 W1 C8 34.8(4) . . ?
C3 W1 C10 78.9(5) . . ?
C1 W1 C10 136.7(4) . . ?
C7 W1 C10 58.2(4) . . ?
C8 W1 C10 57.1(4) . . ?
C3 W1 C9 106.0(4) . . ?
C1 W1 C9 151.7(5) . . ?
C7 W1 C9 57.9(4) . . ?
C8 W1 C9 34.6(3) . . ?
C10 W1 C9 33.7(3) . . ?
C3 W1 C4 34.7(5) . . ?
C1 W1 C4 56.0(4) . . ?
C7 W1 C4 104.8(5) . . ?
C8 W1 C4 136.8(4) . . ?
C10 W1 C4 92.3(5) . . ?
C9 W1 C4 125.8(5) . . ?
C3 W1 C2 36.0(5) . . ?
C1 W1 C2 34.9(4) . . ?
C7 W1 C2 157.3(5) . . ?
C8 W1 C2 151.6(5) . . ?
C10 W1 C2 105.2(5) . . ?
C9 W1 C2 118.2(5) . . ?
C4 W1 C2 57.5(5) . . ?
C3 W1 C5 57.0(5) . . ?
C1 W1 C5 33.5(4) . . ?
C7 W1 C5 117.3(5) . . ?
C8 W1 C5 150.6(4) . . ?
C10 W1 C5 125.1(5) . . ?
C9 W1 C5 158.8(4) . . ?
C4 W1 C5 33.0(4) . . ?
C2 W1 C5 56.9(4) . . ?
C3 W1 C6 86.7(6) . . ?
C1 W1 C6 135.2(4) . . ?
C7 W1 C6 35.2(4) . . ?
C8 W1 C6 58.0(4) . . ?
C10 W1 C6 35.5(4) . . ?
C9 W1 C6 57.8(4) . . ?
C4 W1 C6 79.3(4) . . ?
C2 W1 C6 122.2(5) . . ?
C5 W1 C6 105.5(4) . . ?
C3 W1 S1 138.2(3) . . ?
C1 W1 S1 85.5(4) . . ?
C7 W1 S1 79.0(3) . . ?
C8 W1 S1 82.6(3) . . ?
C10 W1 S1 136.1(3) . . ?
C9 W1 S1 115.4(3) . . ?
C4 W1 S1 109.1(5) . . ?
C2 W1 S1 118.7(4) . . ?
C5 W1 S1 81.4(3) . . ?
C6 W1 S1 110.1(4) . . ?
C3 W1 S5 111.2(6) . . ?
C1 W1 S5 85.3(3) . . ?
C7 W1 S5 118.2(4) . . ?
C8 W1 S5 84.7(3) . . ?
C10 W1 S5 107.4(4) . . ?
C9 W1 S5 79.1(3) . . ?
C4 W1 S5 136.9(4) . . ?
C2 W1 S5 80.1(3) . . ?
C5 W1 S5 117.4(3) . . ?
C6 W1 S5 136.7(3) . . ?
S1 W1 S5 82.89(9) . . ?
C5A W2 C3A 58.8(4) . . ?
C5A W2 C4A 35.3(4) . . ?
C3A W2 C4A 35.3(4) . . ?
C5A W2 C10A 106.3(5) . . ?
C3A W2 C10A 138.8(5) . . ?
C4A W2 C10A 109.3(5) . . ?
C5A W2 C6A 141.6(5) . . ?
C3A W2 C6A 143.3(4) . . ?
C4A W2 C6A 135.0(4) . . ?
C10A W2 C6A 35.3(4) . . ?
C5A W2 C9A 90.7(5) . . ?
C3A W2 C9A 103.0(5) . . ?
C4A W2 C9A 77.8(4) . . ?
C10A W2 C9A 36.0(4) . . ?
C6A W2 C9A 58.1(4) . . ?
C5A W2 C1A 33.9(4) . . ?
C3A W2 C1A 58.0(4) . . ?
C4A W2 C1A 57.3(4) . . ?
C10A W2 C1A 132.0(6) . . ?
C6A W2 C1A 158.5(5) . . ?
C9A W2 C1A 124.6(5) . . ?
C5A W2 C8A 110.0(5) . . ?
C3A W2 C8A 88.9(4) . . ?
C4A W2 C8A 81.6(4) . . ?
C10A W2 C8A 58.6(4) . . ?
C6A W2 C8A 57.4(4) . . ?
C9A W2 C8A 34.3(4) . . ?
C1A W2 C8A 138.9(5) . . ?
C5A W2 C7A 143.0(5) . . ?
C3A W2 C7A 108.8(5) . . ?
C4A W2 C7A 113.3(4) . . ?
C10A W2 C7A 57.9(4) . . ?
C6A W2 C7A 34.7(4) . . ?
C9A W2 C7A 56.3(4) . . ?
C1A W2 C7A 166.8(5) . . ?
C8A W2 C7A 33.1(4) . . ?
C5A W2 C2A 57.1(4) . . ?
C3A W2 C2A 35.3(4) . . ?
C4A W2 C2A 57.7(4) . . ?
C10A W2 C2A 163.5(5) . . ?
C6A W2 C2A 161.3(4) . . ?
C9A W2 C2A 135.1(4) . . ?
C1A W2 C2A 33.9(4) . . ?
C8A W2 C2A 123.5(5) . . ?
C7A W2 C2A 134.4(5) . . ?
C5A W2 S5A 91.0(3) . . ?
C3A W2 S5A 134.3(3) . . ?
C4A W2 S5A 126.2(3) . . ?
C10A W2 S5A 78.7(3) . . ?
C6A W2 S5A 81.8(3) . . ?
C9A W2 S5A 111.4(4) . . ?
C1A W2 S5A 77.7(3) . . ?
C8A W2 S5A 135.9(3) . . ?
C7A W2 S5A 115.0(4) . . ?
C2A W2 S5A 100.5(4) . . ?
C5A W2 S1A 132.1(4) . . ?
C3A W2 S1A 92.6(4) . . ?
C4A W2 S1A 127.8(3) . . ?
C10A W2 S1A 118.9(4) . . ?
C6A W2 S1A 84.8(3) . . ?
C9A W2 S1A 135.5(3) . . ?
C1A W2 S1A 99.1(5) . . ?
C8A W2 S1A 106.5(4) . . ?
C7A W2 S1A 79.3(3) . . ?
C2A W2 S1A 77.1(3) . . ?
S5A W2 S1A 83.56(9) . . ?
C2B Au1 C1B 175.5(5) . . ?
C2B Au1 Au2 88.5(3) . . ?
C1B Au1 Au2 92.6(3) . . ?
C2C Au2 C1C 177.7(4) . . ?
C2C Au2 Au1 85.8(3) . . ?
C1C Au2 Au1 96.2(3) . . ?
C11 S1 W1 101.2(3) . . ?
C13 S2 C11 97.5(5) . . ?
C13 S4 C12 97.0(5) . . ?
C12 S5 W1 99.9(3) . . ?
C13A S2A C11A 97.1(5) . . ?
C12A S5A W2 100.1(3) . . ?
C13A S4A C12A 97.0(5) . . ?
C11A S1A W2 100.4(3) . . ?
C5 C1 C2 109.5(11) . . ?
C5 C1 W1 74.7(6) . . ?
C2 C1 W1 73.6(6) . . ?
C5 C1 H1 125.2 . . ?
C2 C1 H1 125.2 . . ?
W1 C1 H1 118.2 . . ?
C1 C2 C3 105.1(13) . . ?
C1 C2 W1 71.5(7) . . ?
C3 C2 W1 70.6(7) . . ?
C1 C2 H2 127.5 . . ?
C3 C2 H2 127.5 . . ?
W1 C2 H2 122.3 . . ?
C4 C3 C2 106.1(12) . . ?
C4 C3 W1 73.9(8) . . ?
C2 C3 W1 73.5(7) . . ?
C4 C3 H3 127.0 . . ?
C2 C3 H3 127.0 . . ?
W1 C3 H3 117.8 . . ?
C5 C4 C3 109.9(14) . . ?
C5 C4 W1 74.1(6) . . ?
C3 C4 W1 71.4(8) . . ?
C5 C4 H4 125.1 . . ?
C3 C4 H4 125.1 . . ?
W1 C4 H4 121.1 . . ?
C4 C5 C1 109.3(13) . . ?
C4 C5 W1 72.9(7) . . ?
C1 C5 W1 71.8(6) . . ?
C4 C5 H5 125.3 . . ?
C1 C5 H5 125.3 . . ?
W1 C5 H5 121.6 . . ?
C7 C6 C10 105.5(10) . . ?
C7 C6 W1 71.0(6) . . ?
C10 C6 W1 71.5(6) . . ?
C7 C6 H6 127.2 . . ?
C10 C6 H6 127.2 . . ?
W1 C6 H6 122.1 . . ?
C8 C7 C6 108.0(12) . . ?
C8 C7 W1 72.9(7) . . ?
C6 C7 W1 73.8(6) . . ?
C8 C7 H7 126.0 . . ?
C6 C7 H7 126.0 . . ?
W1 C7 H7 119.1 . . ?
C9 C8 C7 108.5(10) . . ?
C9 C8 W1 73.0(6) . . ?
C7 C8 W1 72.2(6) . . ?
C9 C8 H8 125.7 . . ?
C7 C8 H8 125.7 . . ?
W1 C8 H8 120.7 . . ?
C10 C9 C8 108.8(11) . . ?
C10 C9 W1 73.1(6) . . ?
C8 C9 W1 72.4(6) . . ?
C10 C9 H9 125.6 . . ?
C8 C9 H9 125.6 . . ?
W1 C9 H9 120.6 . . ?
C9 C10 C6 109.1(11) . . ?
C9 C10 W1 73.2(6) . . ?
C6 C10 W1 73.0(6) . . ?
C9 C10 H10 125.5 . . ?
C6 C10 H10 125.5 . . ?
W1 C10 H10 120.1 . . ?
C12 C11 S1 121.2(6) . . ?
C12 C11 S2 116.0(7) . . ?
S1 C11 S2 122.6(6) . . ?
C11 C12 S5 123.8(7) . . ?
C11 C12 S4 115.8(6) . . ?
S5 C12 S4 120.0(5) . . ?
S3 C13 S4 123.7(6) . . ?
S3 C13 S2 122.8(5) . . ?
S4 C13 S2 113.5(5) . . ?
C5A C1A C2A 110.2(12) . . ?
C5A C1A W2 71.5(7) . . ?
C2A C1A W2 74.7(7) . . ?
C5A C1A H1A 124.9 . . ?
C2A C1A H1A 124.9 . . ?
W2 C1A H1A 120.5 . . ?
C1A C2A C3A 107.0(11) . . ?
C1A C2A W2 71.3(7) . . ?
C3A C2A W2 69.7(6) . . ?
C1A C2A H2A 126.5 . . ?
C3A C2A H2A 126.5 . . ?
W2 C2A H2A 124.1 . . ?
C4A C3A C2A 106.6(10) . . ?
C4A C3A W2 72.4(6) . . ?
C2A C3A W2 75.0(6) . . ?
C4A C3A H3A 126.7 . . ?
C2A C3A H3A 126.7 . . ?
W2 C3A H3A 118.0 . . ?
C5A C4A C3A 107.9(11) . . ?
C5A C4A W2 71.9(6) . . ?
C3A C4A W2 72.3(6) . . ?
C5A C4A H4A 126.1 . . ?
C3A C4A H4A 126.1 . . ?
W2 C4A H4A 121.5 . . ?
C1A C5A C4A 108.2(12) . . ?
C1A C5A W2 74.6(7) . . ?
C4A C5A W2 72.9(6) . . ?
C1A C5A H5A 125.9 . . ?
C4A C5A H5A 125.9 . . ?
W2 C5A H5A 118.6 . . ?
C7A C6A C10A 107.6(9) . . ?
C7A C6A W2 73.9(6) . . ?
C10A C6A W2 72.1(6) . . ?
C7A C6A H6A 126.2 . . ?
C10A C6A H6A 126.2 . . ?
W2 C6A H6A 119.7 . . ?
C8A C7A C6A 109.9(12) . . ?
C8A C7A W2 72.8(7) . . ?
C6A C7A W2 71.4(5) . . ?
C8A C7A H7A 125.0 . . ?
C6A C7A H7A 125.0 . . ?
W2 C7A H7A 122.4 . . ?
C7A C8A C9A 108.9(12) . . ?
C7A C8A W2 74.1(7) . . ?
C9A C8A W2 72.7(7) . . ?
C7A C8A H8A 125.5 . . ?
C9A C8A H8A 125.5 . . ?
W2 C8A H8A 119.5 . . ?
C8A C9A C10A 108.0(10) . . ?
C8A C9A W2 73.0(7) . . ?
C10A C9A W2 71.3(6) . . ?
C8A C9A H9A 126.0 . . ?
C10A C9A H9A 126.0 . . ?
W2 C9A H9A 121.5 . . ?
C6A C10A C9A 105.5(11) . . ?
C6A C10A W2 72.6(7) . . ?
C9A C10A W2 72.8(7) . . ?
C6A C10A H10A 127.2 . . ?
C9A C10A H10A 127.2 . . ?
W2 C10A H10A 119.5 . . ?
C12A C11A S1A 123.6(7) . . ?
C12A C11A S2A 115.6(7) . . ?
S1A C11A S2A 120.7(5) . . ?
C11A C12A S5A 122.6(7) . . ?
C11A C12A S4A 116.9(7) . . ?
S5A C12A S4A 119.9(6) . . ?
S3A C13A S4A 124.6(6) . . ?
S3A C13A S2A 122.0(6) . . ?
S4A C13A S2A 113.3(5) . . ?
N1B C1B Au1 177.9(11) . . ?
N2B C2B Au1 174.8(12) . . ?
N1C C1C Au2 179.4(11) . . ?
N2C C2C Au2 178.2(12) . . ?

loop_
_geom_bond_atom_site_label_1
_geom_bond_atom_site_label_2
_geom_bond_distance
_geom_bond_site_symmetry_2
_geom_bond_publ_flag
W1 C3 2.293(13) . ?
W1 C1 2.304(9) . ?
W1 C7 2.307(11) . ?
W1 C8 2.316(9) . ?
W1 C10 2.322(9) . ?
W1 C9 2.323(9) . ?
W1 C4 2.326(11) . ?
W1 C2 2.332(12) . ?
W1 C5 2.340(10) . ?
W1 C6 2.343(9) . ?
W1 S1 2.423(3) . ?
W1 S5 2.427(2) . ?
W2 C5A 2.290(10) . ?
W2 C3A 2.301(10) . ?
W2 C4A 2.303(9) . ?
W2 C10A 2.305(12) . ?
W2 C6A 2.312(9) . ?
W2 C9A 2.325(11) . ?
W2 C1A 2.328(11) . ?
W2 C8A 2.328(11) . ?
W2 C7A 2.343(10) . ?
W2 C2A 2.370(11) . ?
W2 S5A 2.425(2) . ?
W2 S1A 2.426(3) . ?
Au1 C2B 1.983(15) . ?
Au1 C1B 1.997(14) . ?
Au1 Au2 3.2870(6) . ?
Au2 C2C 1.979(15) . ?
Au2 C1C 1.997(15) . ?
S1 C11 1.717(10) . ?
S2 C13 1.731(10) . ?
S2 C11 1.737(8) . ?
S3 C13 1.646(9) . ?
S4 C13 1.728(9) . ?
S4 C12 1.756(9) . ?
S5 C12 1.719(8) . ?
S2A C13A 1.741(10) . ?
S2A C11A 1.742(9) . ?
S5A C12A 1.732(9) . ?
S4A C13A 1.717(10) . ?
S4A C12A 1.741(9) . ?
S1A C11A 1.718(9) . ?
S3A C13A 1.647(10) . ?
N1B C1B 1.160(13) . ?
N2B C2B 1.141(14) . ?
N1C C1C 1.143(15) . ?
N2C C2C 1.118(15) . ?
C1 C5 1.338(15) . ?
C1 C2 1.389(16) . ?
C1 H1 0.9300 . ?
C2 C3 1.429(19) . ?
C2 H2 0.9300 . ?
C3 C4 1.38(2) . ?
C3 H3 0.9300 . ?
C4 C5 1.326(16) . ?
C4 H4 0.9300 . ?
C5 H5 0.9300 . ?
C6 C7 1.407(16) . ?
C6 C10 1.423(17) . ?
C6 H6 0.9300 . ?
C7 C8 1.383(15) . ?
C7 H7 0.9300 . ?
C8 C9 1.378(14) . ?
C8 H8 0.9300 . ?
C9 C10 1.347(14) . ?
C9 H9 0.9300 . ?
C10 H10 0.9300 . ?
C11 C12 1.364(12) . ?
C1A C5A 1.347(17) . ?
C1A C2A 1.371(17) . ?
C1A H1A 0.9300 . ?
C2A C3A 1.419(15) . ?
C2A H2A 0.9300 . ?
C3A C4A 1.396(15) . ?
C3A H3A 0.9300 . ?
C4A C5A 1.392(14) . ?
C4A H4A 0.9300 . ?
C5A H5A 0.9300 . ?
C6A C7A 1.389(15) . ?
C6A C10A 1.398(16) . ?
C6A H6A 0.9300 . ?
C7A C8A 1.332(15) . ?
C7A H7A 0.9300 . ?
C8A C9A 1.373(16) . ?
C8A H8A 0.9300 . ?
C9A C10A 1.430(16) . ?
C9A H9A 0.9300 . ?
C10A H10A 0.9300 . ?
C11A C12A 1.348(12) . ?

loop_
_geom_torsion_atom_site_label_1
_geom_torsion_atom_site_label_2
_geom_torsion_atom_site_label_3
_geom_torsion_atom_site_label_4
_geom_torsion
_geom_torsion_site_symmetry_1
_geom_torsion_site_symmetry_2
_geom_torsion_site_symmetry_3
_geom_torsion_site_symmetry_4
_geom_torsion_publ_flag
C2B Au1 Au2 C2C 99.1(4) . . . . ?
C1B Au1 Au2 C2C -85.3(5) . . . . ?
C2B Au1 Au2 C1C -79.8(5) . . . . ?
C1B Au1 Au2 C1C 95.9(5) . . . . ?
C3 W1 S1 C11 -87.3(10) . . . . ?
C1 W1 S1 C11 -59.0(4) . . . . ?
C7 W1 S1 C11 147.4(5) . . . . ?
C8 W1 S1 C11 112.3(4) . . . . ?
C10 W1 S1 C11 134.6(6) . . . . ?
C9 W1 S1 C11 101.2(4) . . . . ?
C4 W1 S1 C11 -110.6(5) . . . . ?
C2 W1 S1 C11 -47.8(5) . . . . ?
C5 W1 S1 C11 -92.4(4) . . . . ?
C6 W1 S1 C11 164.2(4) . . . . ?
S5 W1 S1 C11 26.8(3) . . . . ?
C3 W1 S5 C12 112.5(5) . . . . ?
C1 W1 S5 C12 59.4(5) . . . . ?
C7 W1 S5 C12 -100.2(5) . . . . ?
C8 W1 S5 C12 -109.9(4) . . . . ?
C10 W1 S5 C12 -162.9(4) . . . . ?
C9 W1 S5 C12 -144.4(4) . . . . ?
C4 W1 S5 C12 83.8(8) . . . . ?
C2 W1 S5 C12 94.2(5) . . . . ?
C5 W1 S5 C12 49.7(5) . . . . ?
C6 W1 S5 C12 -138.7(6) . . . . ?
S1 W1 S5 C12 -26.7(3) . . . . ?
C5A W2 S5A C12A 107.0(4) . . . . ?
C3A W2 S5A C12A 62.1(5) . . . . ?
C4A W2 S5A C12A 107.7(5) . . . . ?
C10A W2 S5A C12A -146.5(5) . . . . ?
C6A W2 S5A C12A -110.9(4) . . . . ?
C9A W2 S5A C12A -161.9(4) . . . . ?
C1A W2 S5A C12A 75.5(5) . . . . ?
C8A W2 S5A C12A -132.4(6) . . . . ?
C7A W2 S5A C12A -100.3(5) . . . . ?
C2A W2 S5A C12A 50.3(4) . . . . ?
S1A W2 S5A C12A -25.3(3) . . . . ?
C5A W2 S1A C11A -60.8(5) . . . . ?
C3A W2 S1A C11A -109.7(5) . . . . ?
C4A W2 S1A C11A -107.0(5) . . . . ?
C10A W2 S1A C11A 97.9(5) . . . . ?
C6A W2 S1A C11A 107.0(5) . . . . ?
C9A W2 S1A C11A 138.8(7) . . . . ?
C1A W2 S1A C11A -51.7(5) . . . . ?
C8A W2 S1A C11A 160.8(4) . . . . ?
C7A W2 S1A C11A 141.6(5) . . . . ?
C2A W2 S1A C11A -77.7(5) . . . . ?
S5A W2 S1A C11A 24.7(3) . . . . ?
C3 W1 C1 C5 77.1(9) . . . . ?
C7 W1 C1 C5 -21.7(14) . . . . ?
C8 W1 C1 C5 -117.4(17) . . . . ?
C10 W1 C1 C5 85.2(12) . . . . ?
C9 W1 C1 C5 139.3(10) . . . . ?
C4 W1 C1 C5 35.6(9) . . . . ?
C2 W1 C1 C5 116.2(11) . . . . ?
C6 W1 C1 C5 33.2(13) . . . . ?
S1 W1 C1 C5 -81.1(8) . . . . ?
S5 W1 C1 C5 -164.3(9) . . . . ?
C3 W1 C1 C2 -39.1(8) . . . . ?
C7 W1 C1 C2 -137.9(10) . . . . ?
C8 W1 C1 C2 126.5(18) . . . . ?
C10 W1 C1 C2 -31.0(11) . . . . ?
C9 W1 C1 C2 23.1(12) . . . . ?
C4 W1 C1 C2 -80.6(9) . . . . ?
C5 W1 C1 C2 -116.2(11) . . . . ?
C6 W1 C1 C2 -83.0(11) . . . . ?
S1 W1 C1 C2 162.7(8) . . . . ?
S5 W1 C1 C2 79.5(8) . . . . ?
C5 C1 C2 C3 -3.7(12) . . . . ?
W1 C1 C2 C3 63.0(8) . . . . ?
C5 C1 C2 W1 -66.7(8) . . . . ?
C3 W1 C2 C1 114.1(11) . . . . ?
C7 W1 C2 C1 118.4(13) . . . . ?
C8 W1 C2 C1 -154.5(8) . . . . ?
C10 W1 C2 C1 158.6(7) . . . . ?
C9 W1 C2 C1 -167.8(7) . . . . ?
C4 W1 C2 C1 75.7(8) . . . . ?
C5 W1 C2 C1 36.2(7) . . . . ?
C6 W1 C2 C1 124.3(8) . . . . ?
S1 W1 C2 C1 -19.7(9) . . . . ?
S5 W1 C2 C1 -95.9(7) . . . . ?
C1 W1 C2 C3 -114.1(11) . . . . ?
C7 W1 C2 C3 4.3(18) . . . . ?
C8 W1 C2 C3 91.4(11) . . . . ?
C10 W1 C2 C3 44.4(10) . . . . ?
C9 W1 C2 C3 78.1(9) . . . . ?
C4 W1 C2 C3 -38.5(7) . . . . ?
C5 W1 C2 C3 -77.9(8) . . . . ?
C6 W1 C2 C3 10.1(11) . . . . ?
S1 W1 C2 C3 -133.9(9) . . . . ?
S5 W1 C2 C3 149.9(10) . . . . ?
C1 C2 C3 C4 3.6(13) . . . . ?
W1 C2 C3 C4 67.3(9) . . . . ?
C1 C2 C3 W1 -63.7(7) . . . . ?
C1 W1 C3 C4 -74.9(8) . . . . ?
C7 W1 C3 C4 69.2(10) . . . . ?
C8 W1 C3 C4 110.4(9) . . . . ?
C10 W1 C3 C4 110.8(11) . . . . ?
C9 W1 C3 C4 131.0(9) . . . . ?
C2 W1 C3 C4 -112.7(11) . . . . ?
C5 W1 C3 C4 -35.0(7) . . . . ?
C6 W1 C3 C4 75.9(11) . . . . ?
S1 W1 C3 C4 -41.1(16) . . . . ?
S5 W1 C3 C4 -144.7(9) . . . . ?
C1 W1 C3 C2 37.8(7) . . . . ?
C7 W1 C3 C2 -178.1(8) . . . . ?
C8 W1 C3 C2 -136.9(8) . . . . ?
C10 W1 C3 C2 -136.5(10) . . . . ?
C9 W1 C3 C2 -116.3(8) . . . . ?
C4 W1 C3 C2 112.7(11) . . . . ?
C5 W1 C3 C2 77.7(8) . . . . ?
C6 W1 C3 C2 -171.4(9) . . . . ?
S1 W1 C3 C2 71.7(14) . . . . ?
S5 W1 C3 C2 -32.0(9) . . . . ?
C2 C3 C4 C5 -2.4(15) . . . . ?
W1 C3 C4 C5 64.6(9) . . . . ?
C2 C3 C4 W1 -67.0(8) . . . . ?
C3 W1 C4 C5 -118.0(14) . . . . ?
C1 W1 C4 C5 -36.1(8) . . . . ?
C7 W1 C4 C5 117.7(9) . . . . ?
C8 W1 C4 C5 134.2(8) . . . . ?
C10 W1 C4 C5 175.4(10) . . . . ?
C9 W1 C4 C5 178.6(8) . . . . ?
C2 W1 C4 C5 -78.0(9) . . . . ?
C6 W1 C4 C5 142.2(11) . . . . ?
S1 W1 C4 C5 34.4(11) . . . . ?
S5 W1 C4 C5 -65.9(14) . . . . ?
C1 W1 C4 C3 81.9(10) . . . . ?
C7 W1 C4 C3 -124.3(10) . . . . ?
C8 W1 C4 C3 -107.8(11) . . . . ?
C10 W1 C4 C3 -66.6(11) . . . . ?
C9 W1 C4 C3 -63.5(11) . . . . ?
C2 W1 C4 C3 40.0(8) . . . . ?
C5 W1 C4 C3 118.0(14) . . . . ?
C6 W1 C4 C3 -99.8(12) . . . . ?
S1 W1 C4 C3 152.4(10) . . . . ?
S5 W1 C4 C3 52.1(14) . . . . ?
C3 C4 C5 C1 0.1(14) . . . . ?
W1 C4 C5 C1 63.0(8) . . . . ?
C3 C4 C5 W1 -62.9(9) . . . . ?
C2 C1 C5 C4 2.3(13) . . . . ?
W1 C1 C5 C4 -63.7(8) . . . . ?
C2 C1 C5 W1 66.0(7) . . . . ?
C3 W1 C5 C4 36.8(10) . . . . ?
C1 W1 C5 C4 117.7(14) . . . . ?
C7 W1 C5 C4 -74.5(11) . . . . ?
C8 W1 C5 C4 -89.6(12) . . . . ?
C10 W1 C5 C4 -5.6(12) . . . . ?
C9 W1 C5 C4 -3.2(18) . . . . ?
C2 W1 C5 C4 80.0(10) . . . . ?
C6 W1 C5 C4 -38.7(12) . . . . ?
S1 W1 C5 C4 -147.3(11) . . . . ?
S5 W1 C5 C4 135.4(10) . . . . ?
C3 W1 C5 C1 -81.0(10) . . . . ?
C7 W1 C5 C1 167.8(8) . . . . ?
C8 W1 C5 C1 152.6(8) . . . . ?
C10 W1 C5 C1 -123.4(9) . . . . ?
C9 W1 C5 C1 -121.0(12) . . . . ?
C4 W1 C5 C1 -117.7(14) . . . . ?
C2 W1 C5 C1 -37.7(8) . . . . ?
C6 W1 C5 C1 -156.4(9) . . . . ?
S1 W1 C5 C1 95.0(9) . . . . ?
S5 W1 C5 C1 17.7(10) . . . . ?
C3 W1 C6 C7 -170.1(9) . . . . ?
C1 W1 C6 C7 -134.0(8) . . . . ?
C8 W1 C6 C7 37.5(7) . . . . ?
C10 W1 C6 C7 114.5(10) . . . . ?
C9 W1 C6 C7 78.6(8) . . . . ?
C4 W1 C6 C7 -136.0(10) . . . . ?
C2 W1 C6 C7 -176.1(8) . . . . ?
C5 W1 C6 C7 -115.7(8) . . . . ?
S1 W1 C6 C7 -29.4(8) . . . . ?
S5 W1 C6 C7 72.0(10) . . . . ?
C3 W1 C6 C10 75.4(8) . . . . ?
C1 W1 C6 C10 111.6(8) . . . . ?
C7 W1 C6 C10 -114.5(10) . . . . ?
C8 W1 C6 C10 -76.9(7) . . . . ?
C9 W1 C6 C10 -35.8(6) . . . . ?
C4 W1 C6 C10 109.6(9) . . . . ?
C2 W1 C6 C10 69.5(8) . . . . ?
C5 W1 C6 C10 129.8(7) . . . . ?
S1 W1 C6 C10 -143.9(6) . . . . ?
S5 W1 C6 C10 -42.5(10) . . . . ?
C10 C6 C7 C8 -1.8(11) . . . . ?
W1 C6 C7 C8 -65.4(7) . . . . ?
C10 C6 C7 W1 63.6(7) . . . . ?
C3 W1 C7 C8 126.8(8) . . . . ?
C1 W1 C7 C8 -153.7(8) . . . . ?
C10 W1 C7 C8 76.8(7) . . . . ?
C9 W1 C7 C8 36.8(6) . . . . ?
C4 W1 C7 C8 160.1(8) . . . . ?
C2 W1 C7 C8 123.8(12) . . . . ?
C5 W1 C7 C8 -167.0(7) . . . . ?
C6 W1 C7 C8 115.2(11) . . . . ?
S1 W1 C7 C8 -92.8(7) . . . . ?
S5 W1 C7 C8 -17.1(8) . . . . ?
C3 W1 C7 C6 11.5(10) . . . . ?
C1 W1 C7 C6 91.1(10) . . . . ?
C8 W1 C7 C6 -115.2(10) . . . . ?
C10 W1 C7 C6 -38.4(6) . . . . ?
C9 W1 C7 C6 -78.4(7) . . . . ?
C4 W1 C7 C6 44.9(9) . . . . ?
C2 W1 C7 C6 8.6(16) . . . . ?
C5 W1 C7 C6 77.8(8) . . . . ?
S1 W1 C7 C6 152.0(8) . . . . ?
S5 W1 C7 C6 -132.3(7) . . . . ?
C6 C7 C8 C9 1.5(12) . . . . ?
W1 C7 C8 C9 -64.5(7) . . . . ?
C6 C7 C8 W1 66.0(7) . . . . ?
C3 W1 C8 C9 36.7(12) . . . . ?
C1 W1 C8 C9 -125.6(17) . . . . ?
C7 W1 C8 C9 116.5(10) . . . . ?
C10 W1 C8 C9 36.2(7) . . . . ?
C4 W1 C8 C9 87.8(11) . . . . ?
C2 W1 C8 C9 -20.9(13) . . . . ?
C5 W1 C8 C9 140.6(9) . . . . ?
C6 W1 C8 C9 78.5(7) . . . . ?
S1 W1 C8 C9 -162.1(7) . . . . ?
S5 W1 C8 C9 -78.6(7) . . . . ?
C3 W1 C8 C7 -79.8(12) . . . . ?
C1 W1 C8 C7 117.9(18) . . . . ?
C10 W1 C8 C7 -80.3(8) . . . . ?
C9 W1 C8 C7 -116.5(10) . . . . ?
C4 W1 C8 C7 -28.7(12) . . . . ?
C2 W1 C8 C7 -137.5(11) . . . . ?
C5 W1 C8 C7 24.0(12) . . . . ?
C6 W1 C8 C7 -38.0(7) . . . . ?
S1 W1 C8 C7 81.4(7) . . . . ?
S5 W1 C8 C7 164.9(7) . . . . ?
C7 C8 C9 C10 -0.5(12) . . . . ?
W1 C8 C9 C10 -64.5(7) . . . . ?
C7 C8 C9 W1 64.0(7) . . . . ?
C3 W1 C9 C10 -37.7(10) . . . . ?
C1 W1 C9 C10 -89.1(11) . . . . ?
C7 W1 C9 C10 79.7(8) . . . . ?
C8 W1 C9 C10 116.7(11) . . . . ?
C4 W1 C9 C10 -5.7(11) . . . . ?
C2 W1 C9 C10 -74.4(9) . . . . ?
C5 W1 C9 C10 -3.5(16) . . . . ?
C6 W1 C9 C10 37.8(7) . . . . ?
S1 W1 C9 C10 136.5(7) . . . . ?
S5 W1 C9 C10 -146.8(8) . . . . ?
C3 W1 C9 C8 -154.4(9) . . . . ?
C1 W1 C9 C8 154.1(8) . . . . ?
C7 W1 C9 C8 -37.1(6) . . . . ?
C10 W1 C9 C8 -116.7(11) . . . . ?
C4 W1 C9 C8 -122.4(9) . . . . ?
C2 W1 C9 C8 168.9(7) . . . . ?
C5 W1 C9 C8 -120.3(12) . . . . ?
C6 W1 C9 C8 -79.0(8) . . . . ?
S1 W1 C9 C8 19.8(7) . . . . ?
S5 W1 C9 C8 96.4(7) . . . . ?
C8 C9 C10 C6 -0.6(12) . . . . ?
W1 C9 C10 C6 -64.7(7) . . . . ?
C8 C9 C10 W1 64.1(7) . . . . ?
C7 C6 C10 C9 1.5(11) . . . . ?
W1 C6 C10 C9 64.8(7) . . . . ?
C7 C6 C10 W1 -63.3(7) . . . . ?
C3 W1 C10 C9 143.2(10) . . . . ?
C1 W1 C10 C9 136.2(7) . . . . ?
C7 W1 C10 C9 -78.6(8) . . . . ?
C8 W1 C10 C9 -37.1(7) . . . . ?
C4 W1 C10 C9 175.4(9) . . . . ?
C2 W1 C10 C9 118.5(8) . . . . ?
C5 W1 C10 C9 178.4(7) . . . . ?
C6 W1 C10 C9 -116.7(10) . . . . ?
S1 W1 C10 C9 -63.7(10) . . . . ?
S5 W1 C10 C9 34.3(8) . . . . ?
C3 W1 C10 C6 -100.0(9) . . . . ?
C1 W1 C10 C6 -107.1(8) . . . . ?
C7 W1 C10 C6 38.1(7) . . . . ?
C8 W1 C10 C6 79.6(8) . . . . ?
C9 W1 C10 C6 116.7(10) . . . . ?
C4 W1 C10 C6 -67.9(9) . . . . ?
C2 W1 C10 C6 -124.8(7) . . . . ?
C5 W1 C10 C6 -64.8(8) . . . . ?
S1 W1 C10 C6 53.0(9) . . . . ?
S5 W1 C10 C6 151.0(7) . . . . ?
W1 S1 C11 C12 -22.9(8) . . . . ?
W1 S1 C11 S2 162.2(5) . . . . ?
C13 S2 C11 C12 -3.5(8) . . . . ?
C13 S2 C11 S1 171.6(6) . . . . ?
S1 C11 C12 S5 -1.1(11) . . . . ?
S2 C11 C12 S5 174.1(5) . . . . ?
S1 C11 C12 S4 -174.0(5) . . . . ?
S2 C11 C12 S4 1.2(9) . . . . ?
W1 S5 C12 C11 24.3(8) . . . . ?
W1 S5 C12 S4 -163.1(4) . . . . ?
C13 S4 C12 C11 1.7(7) . . . . ?
C13 S4 C12 S5 -171.4(5) . . . . ?
C12 S4 C13 S3 177.7(6) . . . . ?
C12 S4 C13 S2 -4.0(5) . . . . ?
C11 S2 C13 S3 -177.2(6) . . . . ?
C11 S2 C13 S4 4.5(5) . . . . ?
C3A W2 C1A C5A -80.5(8) . . . . ?
C4A W2 C1A C5A -38.5(7) . . . . ?
C10A W2 C1A C5A 48.6(10) . . . . ?
C6A W2 C1A C5A 93.2(13) . . . . ?
C9A W2 C1A C5A 3.2(11) . . . . ?
C8A W2 C1A C5A -39.4(14) . . . . ?
C7A W2 C1A C5A -86(3) . . . . ?
C2A W2 C1A C5A -118.0(11) . . . . ?
S5A W2 C1A C5A 110.8(9) . . . . ?
S1A W2 C1A C5A -167.9(8) . . . . ?
C5A W2 C1A C2A 118.0(11) . . . . ?
C3A W2 C1A C2A 37.4(7) . . . . ?
C4A W2 C1A C2A 79.5(8) . . . . ?
C10A W2 C1A C2A 166.6(8) . . . . ?
C6A W2 C1A C2A -148.9(11) . . . . ?
C9A W2 C1A C2A 121.2(10) . . . . ?
C8A W2 C1A C2A 78.6(12) . . . . ?
C7A W2 C1A C2A 32(3) . . . . ?
S5A W2 C1A C2A -131.2(8) . . . . ?
S1A W2 C1A C2A -49.9(8) . . . . ?
C5A C1A C2A C3A 2.3(13) . . . . ?
W2 C1A C2A C3A -60.9(8) . . . . ?
C5A C1A C2A W2 63.2(8) . . . . ?
C5A W2 C2A C1A -35.9(7) . . . . ?
C3A W2 C2A C1A -117.0(10) . . . . ?
C4A W2 C2A C1A -78.1(8) . . . . ?
C10A W2 C2A C1A -37(2) . . . . ?
C6A W2 C2A C1A 143.9(12) . . . . ?
C9A W2 C2A C1A -87.0(11) . . . . ?
C8A W2 C2A C1A -129.4(9) . . . . ?
C7A W2 C2A C1A -170.2(8) . . . . ?
S5A W2 C2A C1A 48.4(8) . . . . ?
S1A W2 C2A C1A 129.2(8) . . . . ?
C5A W2 C2A C3A 81.1(7) . . . . ?
C4A W2 C2A C3A 38.9(6) . . . . ?
C10A W2 C2A C3A 79.7(19) . . . . ?
C6A W2 C2A C3A -99.1(13) . . . . ?
C9A W2 C2A C3A 30.0(11) . . . . ?
C1A W2 C2A C3A 117.0(10) . . . . ?
C8A W2 C2A C3A -12.4(10) . . . . ?
C7A W2 C2A C3A -53.2(9) . . . . ?
S5A W2 C2A C3A 165.3(7) . . . . ?
S1A W2 C2A C3A -113.8(8) . . . . ?
C1A C2A C3A C4A -4.1(12) . . . . ?
W2 C2A C3A C4A -66.1(7) . . . . ?
C1A C2A C3A W2 62.0(8) . . . . ?
C5A W2 C3A C4A 37.2(7) . . . . ?
C10A W2 C3A C4A -41.6(10) . . . . ?
C6A W2 C3A C4A -98.8(9) . . . . ?
C9A W2 C3A C4A -45.5(8) . . . . ?
C1A W2 C3A C4A 77.3(8) . . . . ?
C8A W2 C3A C4A -77.1(8) . . . . ?
C7A W2 C3A C4A -104.0(7) . . . . ?
C2A W2 C3A C4A 113.2(10) . . . . ?
S5A W2 C3A C4A 92.9(8) . . . . ?
S1A W2 C3A C4A 176.4(7) . . . . ?
C5A W2 C3A C2A -76.0(7) . . . . ?
C4A W2 C3A C2A -113.2(10) . . . . ?
C10A W2 C3A C2A -154.8(8) . . . . ?
C6A W2 C3A C2A 147.9(8) . . . . ?
C9A W2 C3A C2A -158.8(8) . . . . ?
C1A W2 C3A C2A -35.9(7) . . . . ?
C8A W2 C3A C2A 169.7(8) . . . . ?
C7A W2 C3A C2A 142.8(7) . . . . ?
S5A W2 C3A C2A -20.3(10) . . . . ?
S1A W2 C3A C2A 63.2(7) . . . . ?
C2A C3A C4A C5A 4.3(11) . . . . ?
W2 C3A C4A C5A -63.5(7) . . . . ?
C2A C3A C4A W2 67.8(7) . . . . ?
C3A W2 C4A C5A 116.3(10) . . . . ?
C10A W2 C4A C5A -91.2(8) . . . . ?
C6A W2 C4A C5A -120.3(9) . . . . ?
C9A W2 C4A C5A -109.0(9) . . . . ?
C1A W2 C4A C5A 36.9(8) . . . . ?
C8A W2 C4A C5A -143.7(9) . . . . ?
C7A W2 C4A C5A -153.7(8) . . . . ?
C2A W2 C4A C5A 77.4(8) . . . . ?
S5A W2 C4A C5A -1.3(9) . . . . ?
S1A W2 C4A C5A 111.8(8) . . . . ?
C5A W2 C4A C3A -116.3(10) . . . . ?
C10A W2 C4A C3A 152.4(7) . . . . ?
C6A W2 C4A C3A 123.4(8) . . . . ?
C9A W2 C4A C3A 134.6(9) . . . . ?
C1A W2 C4A C3A -79.4(8) . . . . ?
C8A W2 C4A C3A 100.0(8) . . . . ?
C7A W2 C4A C3A 90.0(8) . . . . ?
C2A W2 C4A C3A -38.9(7) . . . . ?
S5A W2 C4A C3A -117.7(7) . . . . ?
S1A W2 C4A C3A -4.5(9) . . . . ?
C2A C1A C5A C4A 0.4(12) . . . . ?
W2 C1A C5A C4A 65.6(7) . . . . ?
C2A C1A C5A W2 -65.2(8) . . . . ?
C3A C4A C5A C1A -3.0(12) . . . . ?
W2 C4A C5A C1A -66.8(7) . . . . ?
C3A C4A C5A W2 63.8(7) . . . . ?
C3A W2 C5A C1A 77.8(9) . . . . ?
C4A W2 C5A C1A 115.1(11) . . . . ?
C10A W2 C5A C1A -144.5(9) . . . . ?
C6A W2 C5A C1A -144.0(8) . . . . ?
C9A W2 C5A C1A -177.3(10) . . . . ?
C8A W2 C5A C1A 153.6(9) . . . . ?
C7A W2 C5A C1A 157.7(9) . . . . ?
C2A W2 C5A C1A 35.9(8) . . . . ?
S5A W2 C5A C1A -66.0(9) . . . . ?
S1A W2 C5A C1A 16.2(10) . . . . ?
C3A W2 C5A C4A -37.3(7) . . . . ?
C10A W2 C5A C4A 100.4(8) . . . . ?
C6A W2 C5A C4A 100.9(8) . . . . ?
C9A W2 C5A C4A 67.6(9) . . . . ?
C1A W2 C5A C4A -115.1(11) . . . . ?
C8A W2 C5A C4A 38.5(9) . . . . ?
C7A W2 C5A C4A 42.6(11) . . . . ?
C2A W2 C5A C4A -79.2(8) . . . . ?
S5A W2 C5A C4A 178.9(8) . . . . ?
S1A W2 C5A C4A -98.9(8) . . . . ?
C5A W2 C6A C7A -115.9(10) . . . . ?
C3A W2 C6A C7A -8.6(12) . . . . ?
C4A W2 C6A C7A -62.5(11) . . . . ?
C10A W2 C6A C7A -115.1(9) . . . . ?
C9A W2 C6A C7A -75.5(8) . . . . ?
C1A W2 C6A C7A -179.6(13) . . . . ?
C8A W2 C6A C7A -34.7(7) . . . . ?
C2A W2 C6A C7A 64.4(15) . . . . ?
S5A W2 C6A C7A 163.0(7) . . . . ?
S1A W2 C6A C7A 78.8(7) . . . . ?
C5A W2 C6A C10A -0.8(10) . . . . ?
C3A W2 C6A C10A 106.5(10) . . . . ?
C4A W2 C6A C10A 52.6(10) . . . . ?
C9A W2 C6A C10A 39.6(6) . . . . ?
C1A W2 C6A C10A -64.5(15) . . . . ?
C8A W2 C6A C10A 80.4(7) . . . . ?
C7A W2 C6A C10A 115.1(9) . . . . ?
C2A W2 C6A C10A 179.4(13) . . . . ?
S5A W2 C6A C10A -82.0(7) . . . . ?
S1A W2 C6A C10A -166.2(7) . . . . ?
C10A C6A C7A C8A -1.7(13) . . . . ?
W2 C6A C7A C8A 63.0(9) . . . . ?
C10A C6A C7A W2 -64.7(7) . . . . ?
C5A W2 C7A C8A -7.0(13) . . . . ?
C3A W2 C7A C8A 55.9(10) . . . . ?
C4A W2 C7A C8A 18.2(10) . . . . ?
C10A W2 C7A C8A -80.6(9) . . . . ?
C6A W2 C7A C8A -118.7(12) . . . . ?
C9A W2 C7A C8A -37.5(8) . . . . ?
C1A W2 C7A C8A 61(3) . . . . ?
C2A W2 C7A C8A 85.2(10) . . . . ?
S5A W2 C7A C8A -137.4(8) . . . . ?
S1A W2 C7A C8A 145.0(9) . . . . ?
C5A W2 C7A C6A 111.8(9) . . . . ?
C3A W2 C7A C6A 174.6(7) . . . . ?
C4A W2 C7A C6A 137.0(7) . . . . ?
C10A W2 C7A C6A 38.1(6) . . . . ?
C9A W2 C7A C6A 81.3(8) . . . . ?
C8A W2 C7A C6A 118.7(12) . . . . ?
C2A W2 C7A C6A -156.1(7) . . . . ?
S5A W2 C7A C6A -18.6(8) . . . . ?
S1A W2 C7A C6A -96.3(7) . . . . ?
C6A C7A C8A C9A 2.7(14) . . . . ?
W2 C7A C8A C9A 64.9(8) . . . . ?
C6A C7A C8A W2 -62.1(8) . . . . ?
C5A W2 C8A C7A 175.6(8) . . . . ?
C3A W2 C8A C7A -128.4(9) . . . . ?
C4A W2 C8A C7A -163.1(10) . . . . ?
C10A W2 C8A C7A 78.2(9) . . . . ?
C6A W2 C8A C7A 36.4(8) . . . . ?
C9A W2 C8A C7A 116.2(12) . . . . ?
C1A W2 C8A C7A -162.3(10) . . . . ?
C2A W2 C8A C7A -121.3(9) . . . . ?
S5A W2 C8A C7A 61.9(11) . . . . ?
S1A W2 C8A C7A -36.0(9) . . . . ?
C5A W2 C8A C9A 59.3(8) . . . . ?
C3A W2 C8A C9A 115.4(8) . . . . ?
C4A W2 C8A C9A 80.7(8) . . . . ?
C10A W2 C8A C9A -38.1(7) . . . . ?
C6A W2 C8A C9A -79.9(8) . . . . ?
C1A W2 C8A C9A 81.5(11) . . . . ?
C7A W2 C8A C9A -116.2(12) . . . . ?
C2A W2 C8A C9A 122.5(8) . . . . ?
S5A W2 C8A C9A -54.3(10) . . . . ?
S1A W2 C8A C9A -152.3(7) . . . . ?
C7A C8A C9A C10A -2.6(13) . . . . ?
W2 C8A C9A C10A 63.1(8) . . . . ?
C7A C8A C9A W2 -65.7(9) . . . . ?
C5A W2 C9A C8A -126.1(8) . . . . ?
C3A W2 C9A C8A -68.0(8) . . . . ?
C4A W2 C9A C8A -93.0(9) . . . . ?
C10A W2 C9A C8A 116.4(10) . . . . ?
C6A W2 C9A C8A 77.7(7) . . . . ?
C1A W2 C9A C8A -127.9(8) . . . . ?
C7A W2 C9A C8A 36.1(7) . . . . ?
C2A W2 C9A C8A -85.3(9) . . . . ?
S5A W2 C9A C8A 142.6(7) . . . . ?
S1A W2 C9A C8A 39.5(11) . . . . ?
C5A W2 C9A C10A 117.5(8) . . . . ?
C3A W2 C9A C10A 175.6(8) . . . . ?
C4A W2 C9A C10A 150.6(9) . . . . ?
C6A W2 C9A C10A -38.7(7) . . . . ?
C1A W2 C9A C10A 115.7(8) . . . . ?
C8A W2 C9A C10A -116.4(10) . . . . ?
C7A W2 C9A C10A -80.3(7) . . . . ?
C2A W2 C9A C10A 158.3(8) . . . . ?
S5A W2 C9A C10A 26.2(8) . . . . ?
S1A W2 C9A C10A -76.8(10) . . . . ?
C7A C6A C10A C9A 0.1(12) . . . . ?
W2 C6A C10A C9A -65.8(7) . . . . ?
C7A C6A C10A W2 65.9(8) . . . . ?
C8A C9A C10A C6A 1.5(12) . . . . ?
W2 C9A C10A C6A 65.7(7) . . . . ?
C8A C9A C10A W2 -64.2(8) . . . . ?
C5A W2 C10A C6A 179.5(7) . . . . ?
C3A W2 C10A C6A -119.5(8) . . . . ?
C4A W2 C10A C6A -143.5(7) . . . . ?
C9A W2 C10A C6A -113.0(9) . . . . ?
C1A W2 C10A C6A 153.6(7) . . . . ?
C8A W2 C10A C6A -76.7(7) . . . . ?
C7A W2 C10A C6A -37.5(6) . . . . ?
C2A W2 C10A C6A -179.4(14) . . . . ?
S5A W2 C10A C6A 91.8(7) . . . . ?
S1A W2 C10A C6A 15.8(7) . . . . ?
C5A W2 C10A C9A -67.5(9) . . . . ?
C3A W2 C10A C9A -6.5(11) . . . . ?
C4A W2 C10A C9A -30.5(9) . . . . ?
C6A W2 C10A C9A 113.0(9) . . . . ?
C1A W2 C10A C9A -93.4(8) . . . . ?
C8A W2 C10A C9A 36.3(6) . . . . ?
C7A W2 C10A C9A 75.5(7) . . . . ?
C2A W2 C10A C9A -66.3(17) . . . . ?
S5A W2 C10A C9A -155.2(8) . . . . ?
S1A W2 C10A C9A 128.8(7) . . . . ?
W2 S1A C11A C12A -20.8(8) . . . . ?
W2 S1A C11A S2A 163.5(5) . . . . ?
C13A S2A C11A C12A -2.3(7) . . . . ?
C13A S2A C11A S1A 173.8(6) . . . . ?
S1A C11A C12A S5A -1.9(11) . . . . ?
S2A C11A C12A S5A 174.0(5) . . . . ?
S1A C11A C12A S4A -173.2(5) . . . . ?
S2A C11A C12A S4A 2.7(9) . . . . ?
W2 S5A C12A C11A 23.4(7) . . . . ?
W2 S5A C12A S4A -165.6(4) . . . . ?
C13A S4A C12A C11A -1.7(7) . . . . ?
C13A S4A C12A S5A -173.2(5) . . . . ?
C12A S4A C13A S3A 177.1(6) . . . . ?
C12A S4A C13A S2A 0.1(6) . . . . ?
C11A S2A C13A S3A -176.1(6) . . . . ?
C11A S2A C13A S4A 1.1(6) . . . . ?
